data_7127109
loop_
_publ_author_name
'Borah, Aditya'
'Dey, Sourav'
'Gupta, Sandeep K.'
'Walawalkar, Mrinalini G.'
'Rajaraman, Gopalan'
'Murugavel, Ramaswamy'

_publ_section_title
;
 Enhancing the barrier height for Yb(III) single-ion magnets by modulating
 axial ligand fields.
;
_journal_issue 79
_journal_name_full 'Chemical communications (Cambridge, England)'
_journal_page_first 11879
_journal_page_last 11882
_journal_paper_doi 10.1039/d0cc01370f
_journal_volume 56
_journal_year 2020
_chemical_formula_moiety 'C72 H60 N2 O10 P4 Yb, C2 H6 O, N O3'
_chemical_formula_sum 'C74 H66 N3 O14 P4 Yb'
_chemical_formula_weight 1518.21
_space_group_crystal_system orthorhombic
_space_group_IT_number 56
_space_group_name_Hall '-P 2ab 2ac'
_space_group_name_H-M_alt 'P c c n'
_atom_sites_solution_hydrogens geom
_audit_creation_method SHELXL-2014/7
_audit_update_record
;
2020-08-08 deposited with the CCDC.	2020-08-24 downloaded from the CCDC.
;
_cell_angle_alpha 90
_cell_angle_beta 90
_cell_angle_gamma 90
_cell_formula_units_Z 4
_cell_length_a 15.9815(4)
_cell_length_b 16.5996(3)
_cell_length_c 26.6002(6)
_cell_measurement_reflns_used 20215
_cell_measurement_temperature 150(2)
_cell_measurement_theta_max 31.1410
_cell_measurement_theta_min 1.8420
_cell_volume 7056.7(3)
_computing_cell_refinement 'CrysAlisPro 1.171.39.32a (Rigaku OD, 2017)'
_computing_data_collection 'CrysAlisPro 1.171.39.32a (Rigaku OD, 2017)'
_computing_data_reduction 'CrysAlisPro 1.171.39.32a (Rigaku OD, 2017)'
_computing_molecular_graphics 'OLEX2 (Dolomanov et al., 2009)'
_computing_publication_material 'DIAMOND (Crystal Impact GbR, 2005)'
_computing_structure_refinement 'SHELXL-2014/7 (Sheldrick, 2014)'
_computing_structure_solution 'ShelXT (Sheldrick, 2015)'
_diffrn_ambient_temperature 150(2)
_diffrn_measured_fraction_theta_full 0.999
_diffrn_measured_fraction_theta_max 0.999
_diffrn_measurement_device_type 'dtrek-CrysAlisPro-abstract goniometer imported rigaku-d*trek images'
_diffrn_measurement_method '\w scans'
_diffrn_radiation_type MoK\a
_diffrn_radiation_wavelength 0.71073
_diffrn_reflns_av_R_equivalents 0.0550
_diffrn_reflns_av_unetI/netI 0.0359
_diffrn_reflns_Laue_measured_fraction_full 0.999
_diffrn_reflns_Laue_measured_fraction_max 0.999
_diffrn_reflns_limit_h_max 13
_diffrn_reflns_limit_h_min -19
_diffrn_reflns_limit_k_max 19
_diffrn_reflns_limit_k_min -19
_diffrn_reflns_limit_l_max 31
_diffrn_reflns_limit_l_min -31
_diffrn_reflns_number 32667
_diffrn_reflns_point_group_measured_fraction_full 0.999
_diffrn_reflns_point_group_measured_fraction_max 0.999
_diffrn_reflns_theta_full 24.996
_diffrn_reflns_theta_max 24.996
_diffrn_reflns_theta_min 2.340
_diffrn_source 'fine-focus sealed X-ray tube'
_exptl_absorpt_coefficient_mu 1.482
_exptl_absorpt_correction_T_max 1.00000
_exptl_absorpt_correction_T_min 0.72646
_exptl_absorpt_correction_type multi-scan
_exptl_absorpt_process_details
;
CrysAlisPro 1.171.39.32a (Rigaku Oxford Diffraction, 2017)
Empirical absorption correction using spherical harmonics,
 implemented in SCALE3 ABSPACK scaling algorithm.
;
_exptl_crystal_colour colourless
_exptl_crystal_density_diffrn 1.429
_exptl_crystal_description block
_exptl_crystal_F_000 3092
_exptl_crystal_size_max 0.12
_exptl_crystal_size_mid 0.09
_exptl_crystal_size_min 0.07
_refine_diff_density_max 1.301
_refine_diff_density_min -0.746
_refine_diff_density_rms 0.125
_refine_ls_extinction_method none
_refine_ls_goodness_of_fit_ref 1.076
_refine_ls_hydrogen_treatment constr
_refine_ls_matrix_type full
_refine_ls_number_parameters 461
_refine_ls_number_reflns 6204
_refine_ls_number_restraints 22
_refine_ls_restrained_S_all 1.091
_refine_ls_R_factor_all 0.0486
_refine_ls_R_factor_gt 0.0377
_refine_ls_shift/su_max 0.003
_refine_ls_shift/su_mean 0.000
_refine_ls_structure_factor_coef Fsqd
_refine_ls_weighting_details 'w=1/[\s^2^(Fo^2^)+(0.0453P)^2^+14.7378P] where P=(Fo^2^+2Fc^2^)/3'
_refine_ls_weighting_scheme calc
_refine_ls_wR_factor_gt 0.0936
_refine_ls_wR_factor_ref 0.1008
_reflns_Friedel_coverage 0.000
_reflns_number_gt 5125
_reflns_number_total 6204
_reflns_threshold_expression 'I > 2\s(I)'
_cod_data_source_file d0cc01370f2.cif
_cod_data_source_block Yb_1
_cod_depositor_comments 'Adding full bibliography for 7127109--7127111.cif.'
_cod_database_code 7127109
_shelx_shelxl_version_number 2014/7
_shelx_space_group_comment
;
The symmetry employed for this shelxl refinement is uniquely defined
by the following loop, which should always be used as a source of
symmetry information in preference to the above space-group names.
They are only intended as comments.
;

loop_
_space_group_symop_operation_xyz
'x, y, z'
'-x+1/2, -y+1/2, z'
'-x, y+1/2, -z+1/2'
'x+1/2, -y, -z+1/2'
'-x, -y, -z'
'x-1/2, y-1/2, -z'
'x, -y-1/2, z-1/2'
'-x-1/2, y, z-1/2'

loop_
_atom_site_label
_atom_site_type_symbol
_atom_site_fract_x
_atom_site_fract_y
_atom_site_fract_z
_atom_site_U_iso_or_equiv
_atom_site_adp_type
_atom_site_occupancy
_atom_site_site_symmetry_order
_atom_site_calc_flag
_atom_site_refinement_flags_posn
_atom_site_refinement_flags_adp
_atom_site_refinement_flags_occupancy
_atom_site_disorder_assembly
_atom_site_disorder_group
Yb1 Yb 0.2500 0.7500 0.70714(2) 0.01751(9) Uani 1 2 d S T P . .
P1 P 0.09207(7) 0.72213(6) 0.80745(4) 0.0234(2) Uani 1 1 d . . . . .
P2 P 0.41004(7) 0.67196(6) 0.61815(4) 0.0228(2) Uani 1 1 d . . . . .
O1 O 0.15296(18) 0.74110(16) 0.76622(10) 0.0253(6) Uani 1 1 d . . . . .
O2 O 0.33584(17) 0.69996(16) 0.64806(10) 0.0261(6) Uani 1 1 d . . . . .
O3 O 0.17299(18) 0.63513(16) 0.67702(10) 0.0265(6) Uani 1 1 d . . . . .
O4 O 0.26698(17) 0.61005(17) 0.73313(11) 0.0270(7) Uani 1 1 d . . . . .
O5 O 0.1950(2) 0.51146(18) 0.70058(13) 0.0427(8) Uani 1 1 d . . . . .
N1 N 0.2111(2) 0.5828(2) 0.70363(12) 0.0256(8) Uani 1 1 d . . . . .
C1 C 0.0543(3) 0.8144(3) 0.83495(15) 0.0271(9) Uani 1 1 d . . . . .
C2 C 0.1098(3) 0.8790(3) 0.83858(19) 0.0414(12) Uani 1 1 d . . . . .
H2 H 0.1662 0.8729 0.8279 0.050 Uiso 1 1 calc R U . . .
C3 C 0.0828(4) 0.9516(3) 0.8576(2) 0.0528(14) Uani 1 1 d . . . . .
H3 H 0.1208 0.9953 0.8606 0.063 Uiso 1 1 calc R U . . .
C4 C -0.0003(4) 0.9612(3) 0.87256(18) 0.0485(14) Uani 1 1 d . . . . .
H4 H -0.0195 1.0119 0.8845 0.058 Uiso 1 1 calc R U . . .
C5 C -0.0532(3) 0.8978(3) 0.86996(18) 0.0449(13) Uani 1 1 d . . . . .
H5 H -0.1094 0.9040 0.8810 0.054 Uiso 1 1 calc R U . . .
C6 C -0.0269(3) 0.8237(3) 0.85140(16) 0.0368(11) Uani 1 1 d . . . . .
H6 H -0.0647 0.7797 0.8501 0.044 Uiso 1 1 calc R U . . .
C7 C 0.0044(3) 0.6660(2) 0.78419(15) 0.0260(9) Uani 1 1 d . . . . .
C8 C -0.0133(3) 0.6682(3) 0.73293(16) 0.0327(10) Uani 1 1 d . . . . .
H8 H 0.0211 0.6984 0.7108 0.039 Uiso 1 1 calc R U . . .
C9 C -0.0810(3) 0.6262(3) 0.71469(19) 0.0439(13) Uani 1 1 d . . . . .
H9 H -0.0932 0.6279 0.6797 0.053 Uiso 1 1 calc R U . . .
C10 C -0.1317(3) 0.5816(3) 0.7463(2) 0.0424(12) Uani 1 1 d . . . . .
H10 H -0.1783 0.5529 0.7332 0.051 Uiso 1 1 calc R U . . .
C11 C -0.1139(3) 0.5792(3) 0.79670(19) 0.0428(13) Uani 1 1 d . . . . .
H11 H -0.1483 0.5484 0.8186 0.051 Uiso 1 1 calc R U . . .
C12 C -0.0465(3) 0.6211(3) 0.81596(18) 0.0359(11) Uani 1 1 d . . . . .
H12 H -0.0349 0.6193 0.8510 0.043 Uiso 1 1 calc R U . . .
C13 C 0.1371(3) 0.6618(3) 0.85704(15) 0.0272(9) Uani 1 1 d . . . . .
C14 C 0.1541(3) 0.5810(3) 0.84758(17) 0.0338(10) Uani 1 1 d . . . . .
H14 H 0.1424 0.5588 0.8154 0.041 Uiso 1 1 calc R U . . .
C15 C 0.1880(3) 0.5326(3) 0.88487(18) 0.0427(12) Uani 1 1 d . . . . .
H15 H 0.2001 0.4776 0.8783 0.051 Uiso 1 1 calc R U . . .
C16 C 0.2040(4) 0.5654(3) 0.9317(2) 0.0500(14) Uani 1 1 d . . . . .
H16 H 0.2266 0.5324 0.9575 0.060 Uiso 1 1 calc R U . . .
C17 C 0.1875(4) 0.6451(4) 0.94133(19) 0.0535(15) Uani 1 1 d . . . . .
H17 H 0.1995 0.6671 0.9735 0.064 Uiso 1 1 calc R U . . .
C18 C 0.1534(3) 0.6936(3) 0.90409(17) 0.0428(12) Uani 1 1 d . . . . .
H18 H 0.1412 0.7485 0.9109 0.051 Uiso 1 1 calc R U . . .
C19 C 0.3915(3) 0.5744(2) 0.59089(14) 0.0248(9) Uani 1 1 d . . . . .
C20 C 0.3100(3) 0.5467(3) 0.58437(16) 0.0328(10) Uani 1 1 d . . . . .
H20 H 0.2641 0.5791 0.5947 0.039 Uiso 1 1 calc R U . . .
C21 C 0.2957(3) 0.4719(3) 0.56276(19) 0.0443(12) Uani 1 1 d . . . . .
H21 H 0.2401 0.4527 0.5588 0.053 Uiso 1 1 calc R U . . .
C22 C 0.3627(4) 0.4252(3) 0.54699(17) 0.0427(13) Uani 1 1 d . . . . .
H22 H 0.3528 0.3744 0.5317 0.051 Uiso 1 1 calc R U . . .
C23 C 0.4432(3) 0.4522(3) 0.55340(16) 0.0355(11) Uani 1 1 d . . . . .
H23 H 0.4888 0.4199 0.5426 0.043 Uiso 1 1 calc R U . . .
C24 C 0.4584(3) 0.5260(3) 0.57547(15) 0.0310(10) Uani 1 1 d . . . . .
H24 H 0.5143 0.5439 0.5802 0.037 Uiso 1 1 calc R U . . .
C25 C 0.5017(3) 0.6590(2) 0.65641(15) 0.0263(9) Uani 1 1 d . . . . .
C26 C 0.4905(3) 0.6133(3) 0.70033(15) 0.0315(10) Uani 1 1 d . . . . .
H26 H 0.4367 0.5933 0.7088 0.038 Uiso 1 1 calc R U . . .
C27 C 0.5582(3) 0.5974(3) 0.73129(18) 0.0389(11) Uani 1 1 d . . . . .
H27 H 0.5509 0.5660 0.7608 0.047 Uiso 1 1 calc R U . . .
C28 C 0.6359(3) 0.6273(3) 0.7192(2) 0.0455(13) Uani 1 1 d . . . . .
H28 H 0.6821 0.6172 0.7407 0.055 Uiso 1 1 calc R U . . .
C29 C 0.6471(3) 0.6720(3) 0.6756(2) 0.0502(14) Uani 1 1 d . . . . .
H29 H 0.7012 0.6916 0.6673 0.060 Uiso 1 1 calc R U . . .
C30 C 0.5799(3) 0.6885(3) 0.64411(18) 0.0378(11) Uani 1 1 d . . . . .
H30 H 0.5876 0.7197 0.6145 0.045 Uiso 1 1 calc R U . . .
C31 C 0.4306(3) 0.7407(2) 0.56730(15) 0.0288(10) Uani 1 1 d . . . . .
C32 C 0.3840(3) 0.8106(3) 0.56486(18) 0.0458(13) Uani 1 1 d . . . . .
H32 H 0.3442 0.8220 0.5904 0.055 Uiso 1 1 calc R U . . .
C33 C 0.3947(4) 0.8641(3) 0.5254(2) 0.0594(17) Uani 1 1 d . . . . .
H33 H 0.3620 0.9118 0.5237 0.071 Uiso 1 1 calc R U . . .
C34 C 0.4531(4) 0.8476(3) 0.4889(2) 0.0572(15) Uani 1 1 d . . . . .
H34 H 0.4612 0.8846 0.4621 0.069 Uiso 1 1 calc R U . . .
C35 C 0.5003(4) 0.7781(4) 0.4907(2) 0.0586(16) Uani 1 1 d . . . . .
H35 H 0.5403 0.7671 0.4652 0.070 Uiso 1 1 calc R U . . .
C36 C 0.4887(4) 0.7245(3) 0.52989(18) 0.0442(13) Uani 1 1 d . . . . .
H36 H 0.5208 0.6764 0.5312 0.053 Uiso 1 1 calc R U . . .
O8 O 0.8302(8) 0.6396(6) 0.5898(3) 0.119(5) Uani 0.5 1 d D . P . .
O6 O 0.7940(7) 0.6703(8) 0.5166(5) 0.161(7) Uani 0.5 1 d D . P . .
N2 N 0.8343(8) 0.6224(6) 0.5441(3) 0.090(4) Uani 0.5 1 d D U P . .
O7 O 0.8695(7) 0.5629(7) 0.5269(4) 0.130(5) Uani 0.5 1 d D . P . .
C38 C 0.2500 0.2500 0.6661(5) 0.096(4) Uani 1 2 d DS T P . .
O9 O 0.3028(6) 0.2282(6) 0.5804(4) 0.076(3) Uani 0.5 1 d D . P . .
C37 C 0.2344(9) 0.2284(13) 0.6117(6) 0.107(6) Uani 0.5 1 d D U P A 2

loop_
_atom_site_aniso_label
_atom_site_aniso_U_11
_atom_site_aniso_U_22
_atom_site_aniso_U_33
_atom_site_aniso_U_23
_atom_site_aniso_U_13
_atom_site_aniso_U_12
Yb1 0.01564(14) 0.01947(14) 0.01742(14) 0.000 0.000 0.00043(9)
P1 0.0188(5) 0.0288(5) 0.0225(5) 0.0033(4) 0.0020(5) 0.0000(5)
P2 0.0228(6) 0.0244(5) 0.0211(5) -0.0007(4) 0.0038(5) 0.0030(4)
O1 0.0207(15) 0.0309(15) 0.0245(15) -0.0019(11) 0.0039(13) -0.0019(12)
O2 0.0267(16) 0.0268(14) 0.0247(14) 0.0005(12) 0.0063(13) 0.0051(12)
O3 0.0266(16) 0.0242(14) 0.0288(15) 0.0030(12) -0.0039(13) 0.0001(13)
O4 0.0261(16) 0.0283(15) 0.0265(15) 0.0020(12) -0.0045(13) -0.0001(12)
O5 0.041(2) 0.0215(16) 0.066(2) 0.0033(14) -0.0054(17) -0.0067(15)
N1 0.0243(19) 0.0231(19) 0.030(2) 0.0013(14) 0.0036(16) -0.0015(16)
C1 0.026(2) 0.034(2) 0.021(2) 0.0036(17) 0.0027(18) 0.0067(19)
C2 0.038(3) 0.032(2) 0.054(3) 0.002(2) 0.013(2) 0.003(2)
C3 0.062(4) 0.032(3) 0.065(3) 0.000(2) 0.007(3) 0.004(3)
C4 0.066(4) 0.043(3) 0.037(3) 0.002(2) 0.004(3) 0.023(3)
C5 0.033(3) 0.064(3) 0.038(3) 0.001(2) 0.006(2) 0.020(3)
C6 0.029(2) 0.050(3) 0.032(2) -0.003(2) 0.001(2) 0.006(2)
C7 0.019(2) 0.026(2) 0.033(2) 0.0053(18) -0.0003(18) -0.0009(18)
C8 0.033(3) 0.031(2) 0.035(2) 0.0080(19) -0.002(2) -0.008(2)
C9 0.045(3) 0.045(3) 0.042(3) 0.006(2) -0.015(2) -0.011(3)
C10 0.033(3) 0.034(3) 0.060(3) 0.008(2) -0.006(2) -0.007(2)
C11 0.029(3) 0.038(3) 0.061(3) 0.013(2) 0.012(2) -0.007(2)
C12 0.027(2) 0.044(3) 0.036(3) 0.010(2) 0.004(2) -0.004(2)
C13 0.022(2) 0.033(2) 0.027(2) 0.0038(18) 0.0011(18) -0.0010(18)
C14 0.032(3) 0.035(2) 0.035(2) 0.0037(19) -0.002(2) 0.003(2)
C15 0.047(3) 0.033(2) 0.049(3) 0.007(2) -0.001(3) 0.006(2)
C16 0.054(4) 0.053(3) 0.043(3) 0.017(2) -0.015(3) 0.008(3)
C17 0.065(4) 0.062(4) 0.033(3) 0.002(2) -0.017(3) 0.009(3)
C18 0.052(3) 0.044(3) 0.033(3) 0.001(2) -0.006(2) 0.009(2)
C19 0.028(2) 0.027(2) 0.020(2) 0.0008(16) 0.0007(18) 0.0022(18)
C20 0.032(3) 0.037(2) 0.030(2) -0.0047(19) 0.000(2) 0.003(2)
C21 0.038(3) 0.043(3) 0.051(3) -0.011(2) 0.000(3) -0.009(2)
C22 0.055(4) 0.032(3) 0.041(3) -0.013(2) -0.002(2) -0.002(2)
C23 0.043(3) 0.030(2) 0.034(2) -0.0040(19) 0.006(2) 0.010(2)
C24 0.031(2) 0.031(2) 0.031(2) -0.0044(18) 0.004(2) 0.0039(19)
C25 0.023(2) 0.026(2) 0.030(2) -0.0064(17) -0.0007(18) 0.0020(18)
C26 0.034(3) 0.032(2) 0.028(2) -0.0016(18) 0.004(2) 0.004(2)
C27 0.043(3) 0.039(3) 0.034(3) 0.000(2) -0.007(2) 0.014(2)
C28 0.037(3) 0.047(3) 0.053(3) -0.012(3) -0.016(3) 0.010(2)
C29 0.026(3) 0.052(3) 0.072(4) -0.004(3) -0.003(3) -0.004(2)
C30 0.031(3) 0.041(3) 0.041(3) 0.001(2) 0.002(2) 0.000(2)
C31 0.036(3) 0.028(2) 0.022(2) 0.0008(17) 0.001(2) 0.0012(19)
C32 0.059(3) 0.046(3) 0.032(3) 0.010(2) 0.017(2) 0.019(3)
C33 0.086(5) 0.048(3) 0.044(3) 0.020(3) 0.019(3) 0.023(3)
C34 0.075(4) 0.053(3) 0.044(3) 0.020(3) 0.015(3) 0.001(3)
C35 0.074(4) 0.064(4) 0.038(3) 0.012(3) 0.028(3) 0.012(3)
C36 0.053(3) 0.046(3) 0.034(3) 0.004(2) 0.017(3) 0.009(3)
O8 0.178(12) 0.122(9) 0.059(6) 0.032(6) -0.064(7) -0.103(9)
O6 0.045(7) 0.124(11) 0.31(2) 0.052(13) -0.043(10) -0.030(7)
N2 0.094(8) 0.066(6) 0.110(8) 0.008(6) 0.031(7) -0.054(6)
O7 0.095(10) 0.125(11) 0.169(12) 0.053(10) -0.013(9) -0.049(9)
C38 0.045(6) 0.122(10) 0.121(10) 0.000 0.000 -0.011(6)
O9 0.069(6) 0.076(6) 0.082(6) 0.008(5) 0.020(5) -0.005(5)
C37 0.083(9) 0.114(10) 0.123(9) -0.045(8) 0.018(8) -0.012(8)

loop_
_atom_type_symbol
_atom_type_description
_atom_type_scat_dispersion_real
_atom_type_scat_dispersion_imag
_atom_type_scat_source
C C 0.0033 0.0016 'International Tables Vol C Tables 4.2.6.8 and 6.1.1.4'
H H 0.0000 0.0000 'International Tables Vol C Tables 4.2.6.8 and 6.1.1.4'
N N 0.0061 0.0033 'International Tables Vol C Tables 4.2.6.8 and 6.1.1.4'
O O 0.0106 0.0060 'International Tables Vol C Tables 4.2.6.8 and 6.1.1.4'
P P 0.1023 0.0942 'International Tables Vol C Tables 4.2.6.8 and 6.1.1.4'
Yb Yb -0.3850 5.5486 'International Tables Vol C Tables 4.2.6.8 and 6.1.1.4'

loop_
_geom_angle_atom_site_label_1
_geom_angle_atom_site_label_2
_geom_angle_atom_site_label_3
_geom_angle
_geom_angle_site_symmetry_1
_geom_angle_site_symmetry_3
_geom_angle_publ_flag
O1 Yb1 O1 89.50(15) 2_565 . ?
O1 Yb1 O2 95.37(10) 2_565 . ?
O1 Yb1 O2 154.23(10) . . ?
O1 Yb1 O2 154.23(10) 2_565 2_565 ?
O1 Yb1 O2 95.37(10) . 2_565 ?
O2 Yb1 O2 91.16(14) . 2_565 ?
O1 Yb1 O3 79.93(10) 2_565 2_565 ?
O1 Yb1 O3 130.36(9) . 2_565 ?
O2 Yb1 O3 75.39(9) . 2_565 ?
O2 Yb1 O3 77.66(10) 2_565 2_565 ?
O1 Yb1 O3 130.37(9) 2_565 . ?
O1 Yb1 O3 79.93(10) . . ?
O2 Yb1 O3 77.67(10) . . ?
O2 Yb1 O3 75.39(9) 2_565 . ?
O3 Yb1 O3 141.12(13) 2_565 . ?
O1 Yb1 O4 77.54(9) 2_565 . ?
O1 Yb1 O4 79.23(10) . . ?
O2 Yb1 O4 77.18(10) . . ?
O2 Yb1 O4 128.23(10) 2_565 . ?
O3 Yb1 O4 142.38(9) 2_565 . ?
O3 Yb1 O4 52.89(9) . . ?
O1 Yb1 O4 79.23(10) 2_565 2_565 ?
O1 Yb1 O4 77.54(9) . 2_565 ?
O2 Yb1 O4 128.22(10) . 2_565 ?
O2 Yb1 O4 77.18(10) 2_565 2_565 ?
O3 Yb1 O4 52.89(9) 2_565 2_565 ?
O3 Yb1 O4 142.38(9) . 2_565 ?
O4 Yb1 O4 147.07(13) . 2_565 ?
O1 Yb1 N1 103.98(10) 2_565 . ?
O1 Yb1 N1 78.75(10) . . ?
O2 Yb1 N1 75.51(10) . . ?
O2 Yb1 N1 101.79(10) 2_565 . ?
O3 Yb1 N1 150.88(9) 2_565 . ?
O3 Yb1 N1 26.44(9) . . ?
O4 Yb1 N1 26.45(10) . . ?
O4 Yb1 N1 156.05(10) 2_565 . ?
O1 Yb1 N1 78.75(10) 2_565 2_565 ?
O1 Yb1 N1 103.98(10) . 2_565 ?
O2 Yb1 N1 101.79(10) . 2_565 ?
O2 Yb1 N1 75.51(10) 2_565 2_565 ?
O3 Yb1 N1 26.44(9) 2_565 2_565 ?
O3 Yb1 N1 150.88(9) . 2_565 ?
O4 Yb1 N1 156.05(10) . 2_565 ?
O4 Yb1 N1 26.45(10) 2_565 2_565 ?
N1 Yb1 N1 176.25(13) . 2_565 ?
O1 P1 C7 111.35(18) . . ?
O1 P1 C1 109.60(18) . . ?
C7 P1 C1 108.7(2) . . ?
O1 P1 C13 113.06(18) . . ?
C7 P1 C13 106.00(19) . . ?
C1 P1 C13 107.95(19) . . ?
O2 P2 C25 112.37(17) . . ?
O2 P2 C19 111.23(18) . . ?
C25 P2 C19 104.78(19) . . ?
O2 P2 C31 110.26(18) . . ?
C25 P2 C31 110.6(2) . . ?
C19 P2 C31 107.31(18) . . ?
P1 O1 Yb1 171.17(18) . . ?
P2 O2 Yb1 165.40(18) . . ?
N1 O3 Yb1 96.4(2) . . ?
N1 O4 Yb1 94.9(2) . . ?
O5 N1 O4 122.4(4) . . ?
O5 N1 O3 121.8(4) . . ?
O4 N1 O3 115.8(3) . . ?
O5 N1 Yb1 178.0(3) . . ?
O4 N1 Yb1 58.63(18) . . ?
O3 N1 Yb1 57.18(18) . . ?
C6 C1 C2 119.4(4) . . ?
C6 C1 P1 122.6(4) . . ?
C2 C1 P1 117.9(3) . . ?
C3 C2 C1 119.9(5) . . ?
C2 C3 C4 120.3(5) . . ?
C5 C4 C3 119.5(5) . . ?
C4 C5 C6 121.1(5) . . ?
C1 C6 C5 119.8(5) . . ?
C12 C7 C8 119.4(4) . . ?
C12 C7 P1 121.7(3) . . ?
C8 C7 P1 118.9(3) . . ?
C9 C8 C7 119.5(4) . . ?
C8 C9 C10 121.2(5) . . ?
C11 C10 C9 119.3(5) . . ?
C10 C11 C12 120.6(4) . . ?
C11 C12 C7 120.1(4) . . ?
C18 C13 C14 119.6(4) . . ?
C18 C13 P1 121.7(3) . . ?
C14 C13 P1 118.7(3) . . ?
C15 C14 C13 120.3(4) . . ?
C16 C15 C14 119.3(5) . . ?
C17 C16 C15 120.8(5) . . ?
C16 C17 C18 120.1(5) . . ?
C13 C18 C17 119.9(5) . . ?
C20 C19 C24 119.3(4) . . ?
C20 C19 P2 120.1(3) . . ?
C24 C19 P2 120.6(3) . . ?
C21 C20 C19 120.1(4) . . ?
C22 C21 C20 119.9(5) . . ?
C23 C22 C21 120.2(4) . . ?
C22 C23 C24 120.5(4) . . ?
C23 C24 C19 120.0(4) . . ?
C30 C25 C26 120.2(4) . . ?
C30 C25 P2 124.1(3) . . ?
C26 C25 P2 115.6(3) . . ?
C27 C26 C25 119.9(4) . . ?
C28 C27 C26 119.8(5) . . ?
C27 C28 C29 120.3(5) . . ?
C28 C29 C30 120.6(5) . . ?
C25 C30 C29 119.1(5) . . ?
C32 C31 C36 119.3(4) . . ?
C32 C31 P2 118.0(3) . . ?
C36 C31 P2 122.6(3) . . ?
C31 C32 C33 120.5(5) . . ?
C34 C33 C32 119.4(5) . . ?
C33 C34 C35 120.9(5) . . ?
C34 C35 C36 119.4(5) . . ?
C35 C36 C31 120.4(5) . . ?
O7 N2 O8 124.9(9) . . ?
O7 N2 O6 121.8(8) . . ?
O8 N2 O6 113.2(8) . . ?
C37 C38 C37 33.6(13) . 2 ?
C37 O9 C37 38.5(14) 2 . ?
C37 C37 O9 78(2) 2 2 ?
C37 C37 O9 63.0(15) 2 . ?
O9 C37 O9 88.6(14) 2 . ?
C37 C37 C38 73.2(6) 2 . ?
O9 C37 C38 125.4(14) 2 . ?
O9 C37 C38 116.7(11) . . ?

loop_
_geom_bond_atom_site_label_1
_geom_bond_atom_site_label_2
_geom_bond_distance
_geom_bond_site_symmetry_2
_geom_bond_publ_flag
Yb1 O1 2.213(3) 2_565 ?
Yb1 O1 2.213(3) . ?
Yb1 O2 2.245(3) . ?
Yb1 O2 2.245(3) 2_565 ?
Yb1 O3 2.407(3) 2_565 ?
Yb1 O3 2.407(3) . ?
Yb1 O4 2.439(3) . ?
Yb1 O4 2.439(3) 2_565 ?
Yb1 N1 2.846(3) . ?
Yb1 N1 2.846(3) 2_565 ?
P1 O1 1.500(3) . ?
P1 C7 1.793(4) . ?
P1 C1 1.802(4) . ?
P1 C13 1.806(4) . ?
P2 O2 1.502(3) . ?
P2 C25 1.796(4) . ?
P2 C19 1.799(4) . ?
P2 C31 1.800(4) . ?
O3 N1 1.275(4) . ?
O4 N1 1.272(4) . ?
O5 N1 1.214(4) . ?
C1 C6 1.379(6) . ?
C1 C2 1.394(6) . ?
C2 C3 1.377(7) . ?
C3 C4 1.395(8) . ?
C4 C5 1.352(8) . ?
C5 C6 1.390(7) . ?
C7 C12 1.389(6) . ?
C7 C8 1.393(6) . ?
C8 C9 1.376(6) . ?
C9 C10 1.382(7) . ?
C10 C11 1.371(7) . ?
C11 C12 1.381(7) . ?
C13 C18 1.383(6) . ?
C13 C14 1.392(6) . ?
C14 C15 1.386(6) . ?
C15 C16 1.383(7) . ?
C16 C17 1.373(8) . ?
C17 C18 1.388(7) . ?
C19 C20 1.392(6) . ?
C19 C24 1.399(6) . ?
C20 C21 1.388(6) . ?
C21 C22 1.386(7) . ?
C22 C23 1.374(7) . ?
C23 C24 1.379(6) . ?
C25 C30 1.382(6) . ?
C25 C26 1.405(6) . ?
C26 C27 1.384(6) . ?
C27 C28 1.376(7) . ?
C28 C29 1.388(8) . ?
C29 C30 1.390(7) . ?
C31 C32 1.381(6) . ?
C31 C36 1.387(7) . ?
C32 C33 1.385(7) . ?
C33 C34 1.376(8) . ?
C34 C35 1.379(8) . ?
C35 C36 1.382(7) . ?
O8 N2 1.250(6) . ?
O6 N2 1.258(6) . ?
N2 O7 1.226(8) . ?
C38 C37 1.510(9) . ?
C38 C37 1.510(9) 2 ?
O9 C37 1.25(2) 2 ?
O9 C37 1.374(9) . ?
C37 C37 0.87(3) 2 ?
C37 O9 1.25(2) 2 ?
